data_7704419
loop_
_publ_author_name
'Huo, Shangfei'
'Wang, Qingwei'
'Zuo, Weiwei'

_publ_section_title
;
 An iron variant of the Noyori hydrogenation catalyst for the asymmetric
 transfer hydrogenation of ketones.
;
_journal_issue 23
_journal_name_full 'Dalton transactions (Cambridge, England : 2003)'
_journal_page_first 7959
_journal_page_last 7967
_journal_paper_doi 10.1039/d0dt01204a
_journal_volume 49
_journal_year 2020
_chemical_formula_moiety 'C58 H50 Fe N4 P2, 2(B F4)'
_chemical_formula_sum 'C58 H50 B2 F8 Fe N4 P2'
_chemical_formula_weight 1094.43
_space_group_crystal_system monoclinic
_space_group_IT_number 15
_space_group_name_Hall '-C 2yc'
_space_group_name_H-M_alt 'C 1 2/c 1'
_atom_sites_solution_hydrogens geom
_atom_sites_solution_primary dual
_audit_creation_date 2018-03-02
_audit_creation_method
;
Olex2 1.2
(compiled 2017.08.10 svn.r3458 for OlexSys, GUI svn.r5381)
;
_audit_update_record
;
2018-10-13 deposited with the CCDC.	2020-05-14 downloaded from the CCDC.
;
_cell_angle_alpha 90
_cell_angle_beta 113.603(10)
_cell_angle_gamma 90
_cell_formula_units_Z 8
_cell_length_a 36.052(7)
_cell_length_b 10.495(2)
_cell_length_c 35.315(6)
_cell_measurement_reflns_used 6507
_cell_measurement_temperature 170(2)
_cell_measurement_theta_max 51.288
_cell_measurement_theta_min 2.985
_cell_volume 12244(4)
_computing_cell_refinement 'SAINT v8.37A (Bruker, 2015)'
_computing_data_reduction 'SAINT v8.37A (Bruker, 2015)'
_computing_molecular_graphics 'Olex2 (Dolomanov et al., 2009)'
_computing_publication_material 'Olex2 (Dolomanov et al., 2009)'
_computing_structure_refinement 'ShelXL (Sheldrick, 2015)'
_computing_structure_solution 'ShelXT (Sheldrick, 2015)'
_diffrn_ambient_temperature 170.0
_diffrn_measured_fraction_theta_full 0.949
_diffrn_measured_fraction_theta_max 0.920
_diffrn_measurement_device_type 'Bruker D8 Venture'
_diffrn_measurement_method '\f and \w scans'
_diffrn_radiation_type GaK\a
_diffrn_radiation_wavelength 1.34139
_diffrn_reflns_av_R_equivalents 0.1273
_diffrn_reflns_av_unetI/netI 0.1477
_diffrn_reflns_Laue_measured_fraction_full 0.949
_diffrn_reflns_Laue_measured_fraction_max 0.920
_diffrn_reflns_limit_h_max 43
_diffrn_reflns_limit_h_min -44
_diffrn_reflns_limit_k_max 9
_diffrn_reflns_limit_k_min -12
_diffrn_reflns_limit_l_max 43
_diffrn_reflns_limit_l_min -43
_diffrn_reflns_number 59640
_diffrn_reflns_point_group_measured_fraction_full 0.949
_diffrn_reflns_point_group_measured_fraction_max 0.920
_diffrn_reflns_theta_full 53.594
_diffrn_reflns_theta_max 55.220
_diffrn_reflns_theta_min 4.160
_diffrn_standards_number 0
_exptl_absorpt_coefficient_mu 1.983
_exptl_absorpt_correction_T_max 0.7508
_exptl_absorpt_correction_T_min 0.4300
_exptl_absorpt_correction_type multi-scan
_exptl_absorpt_process_details
'SADABS-2016/2 (Bruker,2016/2) was used for absorption correction. wR2(int) was 0.1793 before and 0.1039 after correction. The Ratio of minimum to maximum transmission is 0.4703. The \l/2 correction factor is Not present.'
_exptl_crystal_colour red
_exptl_crystal_density_diffrn 1.187
_exptl_crystal_description block
_exptl_crystal_F_000 4512
_exptl_crystal_size_max 0.1
_exptl_crystal_size_mid 0.06
_exptl_crystal_size_min 0.05
_refine_diff_density_max 0.593
_refine_diff_density_min -0.261
_refine_diff_density_rms 0.052
_refine_ls_extinction_coef 0.00158(9)
_refine_ls_extinction_expression Fc^*^=kFc[1+0.001xFc^2^\l^3^/sin(2\q)]^-1/4^
_refine_ls_extinction_method 'SHELXL-2016/6 (Sheldrick 2016)'
_refine_ls_goodness_of_fit_ref 0.700
_refine_ls_hydrogen_treatment constr
_refine_ls_matrix_type full
_refine_ls_number_parameters 673
_refine_ls_number_reflns 10825
_refine_ls_number_restraints 80
_refine_ls_restrained_S_all 0.711
_refine_ls_R_factor_all 0.1906
_refine_ls_R_factor_gt 0.0989
_refine_ls_shift/su_max 0.001
_refine_ls_shift/su_mean 0.000
_refine_ls_structure_factor_coef Fsqd
_refine_ls_weighting_details 'w=1/[\s^2^(Fo^2^)+(0.0173P)^2^+100.0000P] where P=(Fo^2^+2Fc^2^)/3'
_refine_ls_weighting_scheme calc
_refine_ls_wR_factor_gt 0.2082
_refine_ls_wR_factor_ref 0.2778
_reflns_Friedel_coverage 0.000
_reflns_number_gt 3779
_reflns_number_total 10825
_reflns_threshold_expression 'I > 2\s(I)'
_cod_data_source_file d0dt01204a2.cif
_cod_data_source_block wmj18001_0m
_cod_depositor_comments 'Adding full bibliography for 7704419.cif.'
_cod_database_code 7704419
_shelx_shelxl_version_number 2016/6
_shelx_space_group_comment
;
The symmetry employed for this shelxl refinement is uniquely defined
by the following loop, which should always be used as a source of
symmetry information in preference to the above space-group names.
They are only intended as comments.
;
_shelx_estimated_absorpt_t_max 0.907
_shelx_estimated_absorpt_t_min 0.826
_olex2_refinement_description
;
1. Fixed Uiso
 At 1.2 times of:
  All C(H) groups, All C(H,H) groups, All N(H,H,H,H) groups
 At 1.5 times of:
  All C(H,H,H) groups
2. Restrained distances
 F3-B1 = F4-B1 = F2-B1 = F1-B1
 1.39 with sigma of 0.02
 C48-C41 = C41'-C48'
 1.53 with sigma of 0.02
 N1-C48' = N1-C48 = N2-C41 = N2-C41'
 1.4 with sigma of 0.02
 F3-F1 \\sim F1-F2
 with sigma of 0.02
 F4-F2 \\sim F2-F1
 with sigma of 0.02
 F3-F1 \\sim F1-F4
 with sigma of 0.02
3. Rigid bond restraints
 C42
 with sigma for 1-2 distances of 0.005 and sigma for 1-3 distances of 0.005
 C44, C45, C45, C46
 with sigma for 1-2 distances of 0.005 and sigma for 1-3 distances of 0.005
 C46, C47
 with sigma for 1-2 distances of 0.005 and sigma for 1-3 distances of 0.005
4. Uiso/Uaniso restraints and constraints
F1 \\sim F2 \\sim F3 \\sim F4 \\sim B1: within 2A with sigma of 0.01 and sigma
for terminal atoms of 0.02
C41 \\sim C48 \\sim C41' \\sim C48': within 2A with sigma of 0.01 and sigma for
terminal atoms of 0.02
5. Others
 Fixed Sof: H1AA(0.5) H1AB(0.5) H1BC(0.5) H1BD(0.5) C41(0.5) H41(0.5) C48(0.5)
 H48(0.5) C41'(0.5) H41'(0.5) C48'(0.5) H48'(0.5)
6.a Ternary CH refined with riding coordinates:
 C41(H41), C48(H48), C41'(H41'), C48'(H48')
6.b Secondary CH2 refined with riding coordinates:
 N1(H1AA,H1AB), N1(H1BC,H1BD), C39(H39A,H39B)
6.c Aromatic/amide H refined with riding coordinates:
 C2(H2), C3(H3), C4(H4), C5(H5), C6(H6), C8(H8), C9(H9), C10(H10), C11(H11),
 C12(H12), C14(H14), C15(H15), C17(H17), C18(H18), C19(H19), C20(H20), C25(H25),
  C26(H26), C27(H27), C28(H28), C30(H30), C31(H31), C34(H34), C35(H35),
 C36(H36), C37(H37), C38(H38), C40(H40), C43(H43), C44(H44), C45(H45), C46(H46),
  C47(H47), C50(H50), C51(H51), C52(H52), C53(H53), C54(H54)
6.d Fitted hexagon refined as free rotating group:
 C42(C43,C44,C45,C46,C47), C49(C50,C51,C52,C53,C54)
6.e Idealised Me refined as rotating group:
 C56(H56A,H56B,H56C), C58(H58A,H58B,H58C)
;
_olex2_submission_special_instructions 'No special instructions were received'

loop_
_space_group_symop_operation_xyz
'x, y, z'
'-x, y, -z+1/2'
'x+1/2, y+1/2, z'
'-x+1/2, y+1/2, -z+1/2'
'-x, -y, -z'
'x, -y, z-1/2'
'-x+1/2, -y+1/2, -z'
'x+1/2, -y+1/2, z-1/2'

loop_
_atom_site_label
_atom_site_type_symbol
_atom_site_fract_x
_atom_site_fract_y
_atom_site_fract_z
_atom_site_U_iso_or_equiv
_atom_site_adp_type
_atom_site_occupancy
_atom_site_site_symmetry_order
_atom_site_calc_flag
_atom_site_refinement_flags_posn
_atom_site_refinement_flags_adp
_atom_site_refinement_flags_occupancy
_atom_site_disorder_assembly
_atom_site_disorder_group
Fe1 Fe 0.64676(4) 0.43826(12) 0.61865(3) 0.1258(6) Uani 1 1 d . . . . .
P1 P 0.65358(7) 0.6256(2) 0.58474(7) 0.1298(9) Uani 1 1 d . . . . .
P2 P 0.67664(7) 0.3101(2) 0.58876(6) 0.1181(8) Uani 1 1 d . . . . .
N1 N 0.6228(2) 0.5183(8) 0.6573(2) 0.141(3) Uani 1 1 d D . . . .
H1AA H 0.640331 0.577172 0.673961 0.169 Uiso 0.5 1 calc R . P A 1
H1AB H 0.599147 0.558462 0.642055 0.169 Uiso 0.5 1 calc R . P A 1
H1BC H 0.642287 0.560925 0.678408 0.169 Uiso 0.5 1 calc R . P B 2
H1BD H 0.602617 0.573810 0.643168 0.169 Uiso 0.5 1 calc R . P B 2
N2 N 0.6445(3) 0.2766(9) 0.6479(2) 0.153(3) Uani 1 1 d D . . . .
N3 N 0.5941(2) 0.4055(7) 0.5783(2) 0.129(2) Uani 1 1 d . . . . .
N4 N 0.6971(2) 0.4689(7) 0.6608(2) 0.138(3) Uani 1 1 d . . . . .
C1 C 0.6977(3) 0.7330(8) 0.6105(3) 0.132(3) Uani 1 1 d . . . . .
C2 C 0.7205(3) 0.7921(8) 0.5907(3) 0.142(3) Uani 1 1 d . . . . .
H2 H 0.713552 0.775813 0.562258 0.170 Uiso 1 1 calc R . . . .
C3 C 0.7512(3) 0.8696(9) 0.6109(3) 0.143(4) Uani 1 1 d . . . . .
H3 H 0.765756 0.905381 0.596219 0.172 Uiso 1 1 calc R . . . .
C4 C 0.7625(3) 0.8993(11) 0.6503(5) 0.176(5) Uani 1 1 d . . . . .
H4 H 0.786250 0.948309 0.664222 0.211 Uiso 1 1 calc R . . . .
C5 C 0.7375(4) 0.8549(10) 0.6727(3) 0.162(4) Uani 1 1 d . . . . .
H5 H 0.743073 0.883630 0.699982 0.195 Uiso 1 1 calc R . . . .
C6 C 0.7051(3) 0.7689(8) 0.6525(3) 0.143(3) Uani 1 1 d . . . . .
H6 H 0.688926 0.736358 0.665909 0.172 Uiso 1 1 calc R . . . .
C7 C 0.6150(3) 0.7510(8) 0.5716(3) 0.131(3) Uani 1 1 d . . . . .
C8 C 0.6186(3) 0.8715(10) 0.5540(3) 0.143(3) Uani 1 1 d . . . . .
H8 H 0.641797 0.887166 0.548336 0.172 Uiso 1 1 calc R . . . .
C9 C 0.5893(5) 0.9657(12) 0.5451(4) 0.183(5) Uani 1 1 d . . . . .
H9 H 0.594073 1.046152 0.535596 0.220 Uiso 1 1 calc R . . . .
C10 C 0.5530(5) 0.9458(11) 0.5497(4) 0.187(5) Uani 1 1 d . . . . .
H10 H 0.532621 1.009367 0.542949 0.224 Uiso 1 1 calc R . . . .
C11 C 0.5487(3) 0.8244(11) 0.5650(3) 0.155(4) Uani 1 1 d . . . . .
H11 H 0.524912 0.806767 0.569395 0.186 Uiso 1 1 calc R . . . .
C12 C 0.5786(4) 0.7285(9) 0.5741(3) 0.144(3) Uani 1 1 d . . . . .
H12 H 0.573316 0.646339 0.582084 0.172 Uiso 1 1 calc R . . . .
C13 C 0.6563(3) 0.5863(10) 0.5351(2) 0.131(3) Uani 1 1 d . . . . .
C14 C 0.6189(3) 0.6204(9) 0.4987(3) 0.136(3) Uani 1 1 d . . . . .
H14 H 0.597486 0.668446 0.500760 0.163 Uiso 1 1 calc R . . . .
C15 C 0.6181(3) 0.5739(11) 0.4599(3) 0.145(4) Uani 1 1 d . . . . .
H15 H 0.594451 0.590690 0.435727 0.174 Uiso 1 1 calc R . . . .
C16 C 0.6495(3) 0.5056(9) 0.4548(3) 0.126(3) Uani 1 1 d . . . . .
C17 C 0.6447(3) 0.4658(11) 0.4154(3) 0.138(4) Uani 1 1 d . . . . .
H17 H 0.621533 0.491287 0.391978 0.165 Uiso 1 1 calc R . . . .
C18 C 0.6733(4) 0.3904(11) 0.4105(3) 0.150(4) Uani 1 1 d . . . . .
H18 H 0.669490 0.358323 0.384048 0.180 Uiso 1 1 calc R . . . .
C19 C 0.7074(3) 0.3622(9) 0.4443(3) 0.133(3) Uani 1 1 d . . . . .
H19 H 0.728268 0.314138 0.440909 0.159 Uiso 1 1 calc R . . . .
C20 C 0.7127(3) 0.4033(10) 0.4847(2) 0.133(3) Uani 1 1 d . . . . .
H20 H 0.736079 0.378332 0.508057 0.160 Uiso 1 1 calc R . . . .
C21 C 0.6842(3) 0.4780(9) 0.4900(3) 0.117(3) Uani 1 1 d . . . . .
C22 C 0.6876(3) 0.5157(9) 0.5304(3) 0.129(3) Uani 1 1 d . . . . .
C23 C 0.7259(3) 0.4775(8) 0.5662(2) 0.126(3) Uani 1 1 d . . . . .
C24 C 0.7632(3) 0.5349(9) 0.5725(2) 0.123(3) Uani 1 1 d . . . . .
C25 C 0.7668(3) 0.6376(8) 0.5457(2) 0.132(3) Uani 1 1 d . . . . .
H25 H 0.743458 0.661078 0.522129 0.158 Uiso 1 1 calc R . . . .
C26 C 0.8025(3) 0.7011(9) 0.5535(3) 0.137(3) Uani 1 1 d . . . . .
H26 H 0.804115 0.767093 0.535798 0.165 Uiso 1 1 calc R . . . .
C27 C 0.8361(3) 0.6647(9) 0.5882(3) 0.143(3) Uani 1 1 d . . . . .
H27 H 0.860379 0.712283 0.595284 0.172 Uiso 1 1 calc R . . . .
C28 C 0.8360(3) 0.5611(10) 0.6133(2) 0.143(3) Uani 1 1 d . . . . .
H28 H 0.860425 0.532758 0.634786 0.171 Uiso 1 1 calc R . . . .
C29 C 0.7989(3) 0.5001(8) 0.6059(2) 0.121(3) Uani 1 1 d . . . . .
C30 C 0.7964(3) 0.3938(8) 0.6327(2) 0.130(3) Uani 1 1 d . . . . .
H30 H 0.820105 0.367836 0.655472 0.156 Uiso 1 1 calc R . . . .
C31 C 0.7611(3) 0.3336(8) 0.6252(2) 0.125(3) Uani 1 1 d . . . . .
H31 H 0.760622 0.262135 0.641505 0.151 Uiso 1 1 calc R . . . .
C32 C 0.7248(2) 0.3753(7) 0.5934(2) 0.116(3) Uani 1 1 d . . . . .
C33 C 0.6557(3) 0.2354(9) 0.5368(3) 0.132(3) Uani 1 1 d . . . . .
C34 C 0.6772(3) 0.1363(11) 0.5285(3) 0.132(3) Uani 1 1 d . . . . .
H34 H 0.701367 0.108021 0.550382 0.158 Uiso 1 1 calc R . . . .
C35 C 0.6660(4) 0.0780(12) 0.4914(4) 0.155(4) Uani 1 1 d . . . . .
H35 H 0.682184 0.014719 0.486092 0.186 Uiso 1 1 calc R . . . .
C36 C 0.6297(5) 0.1168(14) 0.4621(4) 0.175(5) Uani 1 1 d . . . . .
H36 H 0.620048 0.072783 0.436500 0.210 Uiso 1 1 calc R . . . .
C37 C 0.6062(4) 0.2118(13) 0.4661(3) 0.154(4) Uani 1 1 d . . . . .
H37 H 0.582064 0.236097 0.443571 0.185 Uiso 1 1 calc R . . . .
C38 C 0.6195(3) 0.2780(9) 0.5073(3) 0.132(3) Uani 1 1 d . . . . .
H38 H 0.604176 0.343946 0.512575 0.159 Uiso 1 1 calc R . . . .
C39 C 0.6861(3) 0.1626(8) 0.6223(3) 0.126(3) Uani 1 1 d . . . . .
H39A H 0.678603 0.085423 0.604671 0.151 Uiso 1 1 calc R . . . .
H39B H 0.715199 0.156718 0.640726 0.151 Uiso 1 1 calc R . . . .
C40 C 0.6628(4) 0.1703(10) 0.6458(3) 0.149(4) Uani 1 1 d . . . . .
H40 H 0.660192 0.097440 0.660539 0.179 Uiso 1 1 calc R . . . .
C42 C 0.6107(3) 0.1571(9) 0.6881(3) 0.195(6) Uani 1 1 d . U . . .
C43 C 0.6296(2) 0.1255(10) 0.7297(3) 0.245(8) Uani 1 1 d G . . C .
H43 H 0.648463 0.182808 0.748531 0.294 Uiso 1 1 calc R . . . .
C44 C 0.6211(3) 0.0101(12) 0.7438(3) 0.321(12) Uani 1 1 d G U . C .
H44 H 0.634056 -0.011467 0.772234 0.385 Uiso 1 1 calc R . . . .
C45 C 0.5935(4) -0.0737(9) 0.7163(4) 0.279(10) Uani 1 1 d G U . C .
H45 H 0.587688 -0.152593 0.725891 0.335 Uiso 1 1 calc R . . . .
C46 C 0.5746(3) -0.0421(11) 0.6747(4) 0.257(8) Uani 1 1 d G U . C .
H46 H 0.555728 -0.099443 0.655844 0.309 Uiso 1 1 calc R . . . .
C47 C 0.5831(3) 0.0733(12) 0.6606(2) 0.236(8) Uani 1 1 d G U . C .
H47 H 0.570135 0.094832 0.632141 0.284 Uiso 1 1 calc R . . . .
C49 C 0.5940(3) 0.4447(11) 0.7071(3) 0.184(5) Uani 1 1 d . . . . .
C50 C 0.5526(3) 0.4327(11) 0.6961(3) 0.241(8) Uani 1 1 d G . . C .
H50 H 0.536054 0.393850 0.670658 0.289 Uiso 1 1 calc R . . . .
C51 C 0.5355(3) 0.4775(15) 0.7225(4) 0.322(13) Uani 1 1 d G . . C .
H51 H 0.507184 0.469273 0.715059 0.387 Uiso 1 1 calc R . . . .
C52 C 0.5597(5) 0.5343(14) 0.7598(4) 0.308(12) Uani 1 1 d G . . C .
H52 H 0.548020 0.564912 0.777831 0.369 Uiso 1 1 calc R . . . .
C53 C 0.6011(4) 0.5463(11) 0.7707(3) 0.268(9) Uani 1 1 d G . . C .
H53 H 0.617726 0.585128 0.796202 0.321 Uiso 1 1 calc R . . . .
C54 C 0.6183(3) 0.5015(12) 0.7443(4) 0.254(8) Uani 1 1 d G . . C .
H54 H 0.646597 0.509706 0.751801 0.305 Uiso 1 1 calc R . . . .
C55 C 0.5617(3) 0.3691(9) 0.5560(3) 0.130(3) Uani 1 1 d . . . . .
C56 C 0.5236(3) 0.3286(10) 0.5251(3) 0.155(3) Uani 1 1 d . . . . .
H56A H 0.525087 0.328384 0.498017 0.232 Uiso 1 1 calc GR . . . .
H56B H 0.502296 0.387288 0.524653 0.232 Uiso 1 1 calc GR . . . .
H56C H 0.517467 0.242494 0.531661 0.232 Uiso 1 1 calc GR . . . .
C57 C 0.7289(3) 0.4876(9) 0.6851(3) 0.138(3) Uani 1 1 d . . . . .
C58 C 0.7717(3) 0.5194(10) 0.7150(3) 0.168(4) Uani 1 1 d . . . . .
H58A H 0.786349 0.558641 0.699875 0.252 Uiso 1 1 calc GR . . . .
H58B H 0.785559 0.441222 0.728456 0.252 Uiso 1 1 calc GR . . . .
H58C H 0.770705 0.579014 0.735939 0.252 Uiso 1 1 calc GR . . . .
C41 C 0.6124(7) 0.283(3) 0.6653(8) 0.177(7) Uani 0.5 1 d D U P C 1
H41 H 0.586347 0.283812 0.640211 0.213 Uiso 0.5 1 calc R . P C 1
C48 C 0.6155(11) 0.418(2) 0.6829(11) 0.179(7) Uani 0.5 1 d D U P C 1
H48 H 0.643297 0.412916 0.705264 0.215 Uiso 0.5 1 calc R . P C 1
C41' C 0.6364(7) 0.300(3) 0.6847(6) 0.181(7) Uani 0.5 1 d D U P C 2
H41' H 0.661541 0.315953 0.709993 0.217 Uiso 0.5 1 calc R . P C 2
C48' C 0.6072(11) 0.413(2) 0.6732(11) 0.177(7) Uani 0.5 1 d D U P C 2
H48' H 0.582267 0.383295 0.649548 0.212 Uiso 0.5 1 calc R . P C 2
F1 F 0.5257(2) 0.5457(10) 0.6074(3) 0.278(4) Uani 1 1 d D U . . .
F2 F 0.4858(4) 0.7009(12) 0.6007(5) 0.397(7) Uani 1 1 d D U . . .
F3 F 0.4702(2) 0.5579(9) 0.5543(2) 0.231(3) Uani 1 1 d D U . . .
F4 F 0.46797(17) 0.5190(7) 0.61450(18) 0.187(2) Uani 1 1 d D U . . .
B1 B 0.4868(5) 0.5638(19) 0.5937(5) 0.255(6) Uani 1 1 d D U . . .
F5 F 0.7470(2) 0.7079(6) 0.77865(19) 0.186(2) Uani 1 1 d . . . . .
F6 F 0.70510(18) 0.5338(6) 0.75328(16) 0.172(2) Uani 1 1 d . . . . .
F7 F 0.6917(2) 0.6845(6) 0.79344(16) 0.181(3) Uani 1 1 d . . . . .
F8 F 0.6849(2) 0.7363(6) 0.72800(16) 0.189(3) Uani 1 1 d . . . . .
B2 B 0.7065(4) 0.6671(12) 0.7649(5) 0.148(4) Uani 1 1 d . . . . .

loop_
_atom_site_aniso_label
_atom_site_aniso_U_11
_atom_site_aniso_U_22
_atom_site_aniso_U_33
_atom_site_aniso_U_23
_atom_site_aniso_U_13
_atom_site_aniso_U_12
Fe1 0.1463(11) 0.1118(10) 0.0918(8) 0.0026(7) 0.0186(7) -0.0085(8)
P1 0.1330(18) 0.1098(17) 0.1038(14) 0.0077(12) 0.0023(12) -0.0181(14)
P2 0.1399(18) 0.1032(15) 0.0917(13) 0.0062(11) 0.0258(12) -0.0159(13)
N1 0.126(5) 0.184(8) 0.105(5) -0.012(5) 0.038(4) 0.003(5)
N2 0.213(9) 0.145(7) 0.126(6) 0.035(5) 0.095(6) 0.019(6)
N3 0.121(5) 0.137(6) 0.112(5) 0.003(4) 0.026(4) -0.003(5)
N4 0.151(6) 0.123(6) 0.096(4) 0.002(4) 0.003(4) 0.010(5)
C1 0.132(7) 0.106(6) 0.110(6) -0.005(5) 0.000(5) -0.023(5)
C2 0.146(8) 0.098(6) 0.150(8) -0.014(6) 0.026(7) -0.043(6)
C3 0.143(8) 0.121(7) 0.123(7) -0.019(6) 0.009(6) -0.025(6)
C4 0.117(8) 0.122(9) 0.237(15) -0.015(9) 0.017(9) -0.008(6)
C5 0.142(8) 0.114(8) 0.152(9) -0.037(7) -0.025(7) 0.017(6)
C6 0.156(8) 0.106(6) 0.123(7) -0.011(5) 0.010(6) -0.010(6)
C7 0.145(8) 0.093(6) 0.122(6) 0.004(5) 0.018(6) -0.019(6)
C8 0.140(8) 0.099(7) 0.150(8) 0.023(6) 0.015(6) -0.015(6)
C9 0.182(12) 0.124(10) 0.179(10) 0.032(7) 0.004(9) -0.044(10)
C10 0.189(12) 0.086(8) 0.233(13) -0.003(8) 0.030(10) -0.011(8)
C11 0.154(9) 0.127(8) 0.142(8) 0.012(6) 0.015(6) -0.012(7)
C12 0.133(8) 0.100(7) 0.146(8) 0.010(5) 0.001(6) -0.009(7)
C13 0.122(6) 0.144(8) 0.084(5) 0.019(5) -0.004(5) -0.027(6)
C14 0.133(7) 0.134(7) 0.115(7) -0.004(5) 0.024(6) -0.022(6)
C15 0.122(7) 0.182(10) 0.089(6) 0.027(6) -0.001(5) -0.049(7)
C16 0.127(7) 0.118(7) 0.097(6) 0.010(5) 0.007(6) -0.041(6)
C17 0.141(8) 0.143(9) 0.091(6) 0.013(6) 0.007(6) -0.055(7)
C18 0.172(10) 0.158(10) 0.085(6) -0.005(6) 0.015(7) -0.037(8)
C19 0.124(6) 0.152(8) 0.103(6) 0.013(5) 0.025(5) -0.036(6)
C20 0.131(7) 0.152(9) 0.084(5) 0.008(5) 0.010(5) -0.049(7)
C21 0.115(6) 0.115(7) 0.086(5) 0.013(5) 0.003(5) -0.025(5)
C22 0.141(8) 0.114(7) 0.095(6) 0.021(5) 0.006(5) -0.044(6)
C23 0.141(7) 0.114(6) 0.085(5) -0.002(4) 0.004(5) -0.031(5)
C24 0.119(6) 0.130(7) 0.086(5) -0.001(5) 0.004(4) -0.039(5)
C25 0.150(7) 0.108(6) 0.096(5) 0.013(5) 0.006(5) -0.039(6)
C26 0.147(8) 0.117(7) 0.115(6) 0.021(5) 0.018(6) -0.020(6)
C27 0.143(7) 0.129(7) 0.107(6) 0.012(5) -0.004(5) -0.038(6)
C28 0.134(7) 0.151(8) 0.099(5) 0.014(6) 0.001(5) -0.036(6)
C29 0.126(6) 0.106(6) 0.099(5) 0.003(5) 0.012(5) -0.016(5)
C30 0.167(8) 0.115(7) 0.075(4) 0.005(4) 0.013(5) -0.017(6)
C31 0.142(7) 0.100(6) 0.097(5) 0.001(4) 0.009(5) -0.020(5)
C32 0.126(6) 0.102(6) 0.084(4) 0.014(4) 0.003(4) -0.021(5)
C33 0.166(9) 0.098(6) 0.100(6) -0.009(5) 0.021(6) -0.032(6)
C34 0.120(7) 0.130(8) 0.132(8) -0.016(6) 0.037(6) -0.038(6)
C35 0.129(8) 0.184(11) 0.156(9) -0.048(9) 0.062(7) -0.034(8)
C36 0.199(14) 0.174(13) 0.147(10) -0.050(10) 0.062(10) -0.086(11)
C37 0.178(11) 0.168(11) 0.092(6) -0.007(7) 0.029(6) -0.066(9)
C38 0.153(8) 0.136(7) 0.093(5) -0.004(5) 0.033(5) -0.031(6)
C39 0.153(7) 0.103(6) 0.112(6) 0.026(5) 0.044(6) -0.003(5)
C40 0.206(11) 0.111(8) 0.146(8) 0.036(6) 0.087(8) 0.010(7)
C42 0.240(14) 0.209(13) 0.174(11) 0.125(10) 0.122(11) 0.104(11)
C43 0.115(8) 0.37(2) 0.231(14) 0.164(14) 0.045(8) 0.049(10)
C44 0.31(2) 0.34(3) 0.256(14) 0.180(16) 0.057(14) -0.020(18)
C45 0.29(2) 0.30(2) 0.312(19) 0.099(15) 0.197(18) -0.023(15)
C46 0.203(14) 0.28(2) 0.300(17) 0.038(14) 0.119(14) -0.017(14)
C47 0.31(2) 0.219(15) 0.190(13) -0.040(11) 0.110(13) -0.037(14)
C49 0.135(9) 0.277(15) 0.134(9) -0.003(9) 0.046(8) 0.002(10)
C50 0.168(13) 0.37(2) 0.178(12) -0.079(13) 0.063(10) 0.039(13)
C51 0.159(11) 0.62(4) 0.188(13) -0.14(2) 0.066(11) -0.018(17)
C52 0.253(19) 0.48(3) 0.199(16) -0.146(19) 0.098(15) -0.06(2)
C53 0.242(19) 0.32(2) 0.203(15) -0.105(15) 0.044(14) -0.065(17)
C54 0.172(12) 0.38(2) 0.195(14) -0.109(15) 0.056(11) -0.077(14)
C55 0.130(7) 0.132(7) 0.117(6) 0.021(6) 0.039(6) -0.008(6)
C56 0.142(7) 0.153(8) 0.137(7) -0.013(6) 0.022(6) -0.037(6)
C57 0.163(9) 0.108(7) 0.114(7) -0.001(5) 0.024(6) 0.020(6)
C58 0.168(9) 0.152(9) 0.122(7) -0.020(6) -0.006(6) -0.036(7)
C41 0.140(12) 0.273(17) 0.148(13) -0.022(11) 0.089(11) -0.002(11)
C48 0.140(12) 0.275(16) 0.150(13) -0.026(11) 0.086(11) 0.003(10)
C41' 0.144(13) 0.274(17) 0.145(13) -0.020(11) 0.079(11) 0.001(10)
C48' 0.138(12) 0.274(16) 0.149(13) -0.028(11) 0.088(11) 0.003(10)
F1 0.157(5) 0.354(11) 0.289(8) 0.110(8) 0.053(6) 0.017(7)
F2 0.326(12) 0.364(14) 0.399(13) 0.009(12) 0.039(11) -0.055(12)
F3 0.212(7) 0.293(9) 0.175(6) 0.044(6) 0.064(5) 0.000(6)
F4 0.139(4) 0.230(6) 0.156(5) 0.011(4) 0.024(3) -0.032(4)
B1 0.197(10) 0.295(11) 0.236(10) 0.041(11) 0.046(10) -0.027(10)
F5 0.154(5) 0.194(6) 0.175(5) -0.045(4) 0.031(4) -0.023(4)
F6 0.193(5) 0.143(5) 0.135(4) -0.024(3) 0.017(3) 0.006(4)
F7 0.216(6) 0.179(5) 0.105(3) -0.031(4) 0.019(4) 0.026(5)
F8 0.216(6) 0.192(6) 0.112(3) 0.041(4) 0.016(4) 0.035(5)
B2 0.140(10) 0.112(9) 0.164(12) -0.027(9) 0.031(9) 0.008(8)

loop_
_atom_type_symbol
_atom_type_description
_atom_type_scat_dispersion_real
_atom_type_scat_dispersion_imag
_atom_type_scat_source
C C 0.0150 0.0070 'International Tables Vol C Tables 4.2.6.8 and 6.1.1.4'
H H 0.0000 0.0000 'International Tables Vol C Tables 4.2.6.8 and 6.1.1.4'
B B 0.0070 0.0029 'International Tables Vol C Tables 4.2.6.8 and 6.1.1.4'
F F 0.0583 0.0400 'International Tables Vol C Tables 4.2.6.8 and 6.1.1.4'
Fe Fe -0.2780 2.5790 'International Tables Vol C Tables 4.2.6.8 and 6.1.1.4'
N N 0.0250 0.0140 'International Tables Vol C Tables 4.2.6.8 and 6.1.1.4'
P P 0.2600 0.3350 'International Tables Vol C Tables 4.2.6.8 and 6.1.1.4'

loop_
_geom_angle_atom_site_label_1
_geom_angle_atom_site_label_2
_geom_angle_atom_site_label_3
_geom_angle
_geom_angle_site_symmetry_1
_geom_angle_site_symmetry_3
_geom_angle_publ_flag
P2 Fe1 P1 95.36(10) . . ?
N1 Fe1 P1 98.8(3) . . ?
N1 Fe1 P2 165.0(2) . . ?
N2 Fe1 P1 176.5(3) . . ?
N2 Fe1 P2 82.0(3) . . ?
N2 Fe1 N1 83.6(4) . . ?
N3 Fe1 P1 92.7(2) . . ?
N3 Fe1 P2 93.6(2) . . ?
N3 Fe1 N1 90.7(3) . . ?
N3 Fe1 N2 89.9(3) . . ?
N4 Fe1 P1 89.7(2) . . ?
N4 Fe1 P2 88.9(3) . . ?
N4 Fe1 N1 86.1(3) . . ?
N4 Fe1 N2 87.8(4) . . ?
N4 Fe1 N3 176.3(3) . . ?
C1 P1 Fe1 119.8(3) . . ?
C7 P1 Fe1 120.1(4) . . ?
C7 P1 C1 95.9(4) . . ?
C7 P1 C13 104.2(5) . . ?
C13 P1 Fe1 110.6(3) . . ?
C13 P1 C1 103.8(5) . . ?
C32 P2 Fe1 110.8(3) . . ?
C32 P2 C33 104.2(4) . . ?
C32 P2 C39 109.0(4) . . ?
C33 P2 Fe1 129.7(4) . . ?
C33 P2 C39 99.9(4) . . ?
C39 P2 Fe1 101.4(3) . . ?
Fe1 N1 H1AA 109.7 . . ?
Fe1 N1 H1AB 109.7 . . ?
Fe1 N1 H1BC 110.5 . . ?
Fe1 N1 H1BD 110.5 . . ?
H1AA N1 H1AB 108.2 . . ?
H1BC N1 H1BD 108.7 . . ?
C48 N1 Fe1 109.9(13) . . ?
C48 N1 H1AA 109.7 . . ?
C48 N1 H1AB 109.7 . . ?
C48' N1 Fe1 106.0(12) . . ?
C48' N1 H1BC 110.5 . . ?
C48' N1 H1BD 110.5 . . ?
C40 N2 Fe1 124.4(7) . . ?
C40 N2 C41 123.1(14) . . ?
C40 N2 C41' 118.4(13) . . ?
C41 N2 Fe1 111.4(13) . . ?
C41' N2 Fe1 112.3(13) . . ?
C55 N3 Fe1 170.7(8) . . ?
C57 N4 Fe1 176.2(9) . . ?
C2 C1 P1 125.1(7) . . ?
C2 C1 C6 119.1(8) . . ?
C6 C1 P1 115.3(8) . . ?
C1 C2 H2 119.0 . . ?
C3 C2 C1 121.9(10) . . ?
C3 C2 H2 119.0 . . ?
C2 C3 H3 118.4 . . ?
C4 C3 C2 123.2(12) . . ?
C4 C3 H3 118.4 . . ?
C3 C4 H4 120.4 . . ?
C3 C4 C5 119.2(11) . . ?
C5 C4 H4 120.4 . . ?
C4 C5 H5 120.6 . . ?
C6 C5 C4 118.7(11) . . ?
C6 C5 H5 120.6 . . ?
C1 C6 H6 121.4 . . ?
C5 C6 C1 117.2(10) . . ?
C5 C6 H6 121.4 . . ?
C8 C7 P1 123.3(9) . . ?
C12 C7 P1 120.6(8) . . ?
C12 C7 C8 115.7(9) . . ?
C7 C8 H8 118.9 . . ?
C9 C8 C7 122.2(11) . . ?
C9 C8 H8 118.9 . . ?
C8 C9 H9 119.0 . . ?
C8 C9 C10 122.1(11) . . ?
C10 C9 H9 119.0 . . ?
C9 C10 H10 122.3 . . ?
C9 C10 C11 115.4(12) . . ?
C11 C10 H10 122.3 . . ?
C10 C11 H11 118.8 . . ?
C12 C11 C10 122.5(12) . . ?
C12 C11 H11 118.8 . . ?
C7 C12 C11 121.6(10) . . ?
C7 C12 H12 119.2 . . ?
C11 C12 H12 119.2 . . ?
C14 C13 P1 113.2(8) . . ?
C22 C13 P1 125.3(6) . . ?
C22 C13 C14 120.9(9) . . ?
C13 C14 H14 123.0 . . ?
C15 C14 C13 114.0(9) . . ?
C15 C14 H14 123.0 . . ?
C14 C15 H15 117.3 . . ?
C16 C15 C14 125.4(9) . . ?
C16 C15 H15 117.3 . . ?
C17 C16 C15 119.6(9) . . ?
C21 C16 C15 118.2(10) . . ?
C21 C16 C17 122.2(11) . . ?
C16 C17 H17 119.9 . . ?
C18 C17 C16 120.2(10) . . ?
C18 C17 H17 119.9 . . ?
C17 C18 H18 120.7 . . ?
C19 C18 C17 118.6(10) . . ?
C19 C18 H18 120.7 . . ?
C18 C19 H19 119.3 . . ?
C18 C19 C20 121.4(10) . . ?
C20 C19 H19 119.3 . . ?
C19 C20 H20 119.9 . . ?
C21 C20 C19 120.2(9) . . ?
C21 C20 H20 119.9 . . ?
C16 C21 C22 121.1(11) . . ?
C20 C21 C16 117.1(10) . . ?
C20 C21 C22 121.5(8) . . ?
C13 C22 C21 120.3(8) . . ?
C13 C22 C23 123.2(9) . . ?
C21 C22 C23 116.4(10) . . ?
C24 C23 C22 121.1(7) . . ?
C24 C23 C32 119.3(7) . . ?
C32 C23 C22 119.5(7) . . ?
C23 C24 C25 122.4(7) . . ?
C29 C24 C23 121.1(8) . . ?
C29 C24 C25 116.4(8) . . ?
C24 C25 H25 118.6 . . ?
C26 C25 C24 122.8(8) . . ?
C26 C25 H25 118.6 . . ?
C25 C26 H26 121.4 . . ?
C25 C26 C27 117.3(8) . . ?
C27 C26 H26 121.4 . . ?
C26 C27 H27 118.3 . . ?
C26 C27 C28 123.3(9) . . ?
C28 C27 H27 118.3 . . ?
C27 C28 H28 120.8 . . ?
C27 C28 C29 118.4(8) . . ?
C29 C28 H28 120.8 . . ?
C24 C29 C28 121.3(8) . . ?
C24 C29 C30 117.5(8) . . ?
C28 C29 C30 121.2(8) . . ?
C29 C30 H30 119.4 . . ?
C31 C30 C29 121.3(8) . . ?
C31 C30 H30 119.4 . . ?
C30 C31 H31 119.6 . . ?
C30 C31 C32 120.8(8) . . ?
C32 C31 H31 119.6 . . ?
C23 C32 P2 119.9(6) . . ?
C31 C32 P2 120.3(6) . . ?
C31 C32 C23 119.6(8) . . ?
C34 C33 P2 118.8(8) . . ?
C38 C33 P2 119.8(9) . . ?
C38 C33 C34 121.3(8) . . ?
C33 C34 H34 117.8 . . ?
C35 C34 C33 124.4(10) . . ?
C35 C34 H34 117.8 . . ?
C34 C35 H35 122.5 . . ?
C34 C35 C36 115.0(11) . . ?
C36 C35 H35 122.5 . . ?
C35 C36 H36 116.8 . . ?
C37 C36 C35 126.4(13) . . ?
C37 C36 H36 116.8 . . ?
C36 C37 H37 121.0 . . ?
C36 C37 C38 118.0(12) . . ?
C38 C37 H37 121.0 . . ?
C33 C38 C37 114.8(10) . . ?
C33 C38 H38 122.6 . . ?
C37 C38 H38 122.6 . . ?
P2 C39 H39A 109.9 . . ?
P2 C39 H39B 109.9 . . ?
H39A C39 H39B 108.3 . . ?
C40 C39 P2 108.8(7) . . ?
C40 C39 H39A 109.9 . . ?
C40 C39 H39B 109.9 . . ?
N2 C40 C39 121.1(9) . . ?
N2 C40 H40 119.4 . . ?
C39 C40 H40 119.4 . . ?
C43 C42 C47 120.0 . . ?
C43 C42 C41 130.0(13) . . ?
C43 C42 C41' 102.8(10) . . ?
C47 C42 C41 109.9(12) . . ?
C47 C42 C41' 136.6(10) . . ?
C42 C43 H43 120.0 . . ?
C44 C43 C42 120.0 . . ?
C44 C43 H43 120.0 . . ?
C43 C44 H44 120.0 . . ?
C43 C44 C45 120.0 . . ?
C45 C44 H44 120.0 . . ?
C44 C45 H45 120.0 . . ?
C44 C45 C46 120.0 . . ?
C46 C45 H45 120.0 . . ?
C45 C46 H46 120.0 . . ?
C47 C46 C45 120.0 . . ?
C47 C46 H46 120.0 . . ?
C42 C47 H47 120.0 . . ?
C46 C47 C42 120.0 . . ?
C46 C47 H47 120.0 . . ?
C50 C49 C54 120.0 . . ?
C50 C49 C48' 114.1(17) . . ?
C54 C49 C48' 125.1(17) . . ?
C48 C49 C50 127.7(19) . . ?
C48 C49 C54 112.0(19) . . ?
C49 C50 H50 120.0 . . ?
C51 C50 C49 120.0 . . ?
C51 C50 H50 120.0 . . ?
C50 C51 H51 120.0 . . ?
C50 C51 C52 120.0 . . ?
C52 C51 H51 120.0 . . ?
C51 C52 H52 120.0 . . ?
C53 C52 C51 120.0 . . ?
C53 C52 H52 120.0 . . ?
C52 C53 H53 120.0 . . ?
C52 C53 C54 120.0 . . ?
C54 C53 H53 120.0 . . ?
C49 C54 H54 120.0 . . ?
C53 C54 C49 120.0 . . ?
C53 C54 H54 120.0 . . ?
N3 C55 C56 173.7(10) . . ?
C55 C56 H56A 109.5 . . ?
C55 C56 H56B 109.5 . . ?
C55 C56 H56C 109.5 . . ?
H56A C56 H56B 109.5 . . ?
H56A C56 H56C 109.5 . . ?
H56B C56 H56C 109.5 . . ?
N4 C57 C58 175.6(11) . . ?
C57 C58 H58A 109.5 . . ?
C57 C58 H58B 109.5 . . ?
C57 C58 H58C 109.5 . . ?
H58A C58 H58B 109.5 . . ?
H58A C58 H58C 109.5 . . ?
H58B C58 H58C 109.5 . . ?
N2 C41 C42 111.4(17) . . ?
N2 C41 H41 104.1 . . ?
N2 C41 C48 105(2) . . ?
C42 C41 H41 104.1 . . ?
C48 C41 C42 125.7(18) . . ?
C48 C41 H41 104.1 . . ?
N1 C48 C41 114(2) . . ?
N1 C48 H48 98.9 . . ?
C49 C48 N1 121(2) . . ?
C49 C48 C41 117.8(17) . . ?
C49 C48 H48 98.9 . . ?
C41 C48 H48 98.9 . . ?
N2 C41' C42 102.3(15) . . ?
N2 C41' H41' 112.9 . . ?
N2 C41' C48' 105(2) . . ?
C42 C41' H41' 112.9 . . ?
C48' C41' C42 110.3(18) . . ?
C48' C41' H41' 112.9 . . ?
N1 C48' C49 116(2) . . ?
N1 C48' C41' 111(2) . . ?
N1 C48' H48' 105.8 . . ?
C49 C48' C41' 111.5(19) . . ?
C49 C48' H48' 105.8 . . ?
C41' C48' H48' 105.8 . . ?
F1 B1 F2 100.2(13) . . ?
F3 B1 F1 111.5(13) . . ?
F3 B1 F2 101.5(15) . . ?
F4 B1 F1 118.4(14) . . ?
F4 B1 F2 102.0(13) . . ?
F4 B1 F3 118.9(15) . . ?
F5 B2 F6 107.6(10) . . ?
F5 B2 F8 105.7(12) . . ?
F7 B2 F5 111.9(11) . . ?
F7 B2 F6 111.7(12) . . ?
F7 B2 F8 112.8(10) . . ?
F8 B2 F6 106.7(10) . . ?

loop_
_geom_bond_atom_site_label_1
_geom_bond_atom_site_label_2
_geom_bond_distance
_geom_bond_site_symmetry_2
_geom_bond_publ_flag
Fe1 P1 2.365(3) . ?
Fe1 P2 2.235(3) . ?
Fe1 N1 2.065(7) . ?
Fe1 N2 2.005(8) . ?
Fe1 N3 1.894(8) . ?
Fe1 N4 1.858(8) . ?
P1 C1 1.863(9) . ?
P1 C7 1.835(10) . ?
P1 C13 1.841(10) . ?
P2 C32 1.812(8) . ?
P2 C33 1.854(9) . ?
P2 C39 1.895(8) . ?
N1 H1AA 0.9100 . ?
N1 H1AB 0.9100 . ?
N1 H1BC 0.9100 . ?
N1 H1BD 0.9100 . ?
N1 C48 1.475(18) . ?
N1 C48' 1.451(18) . ?
N2 C40 1.313(11) . ?
N2 C41 1.511(15) . ?
N2 C41' 1.462(16) . ?
N3 C55 1.181(10) . ?
N4 C57 1.141(10) . ?
C1 C2 1.414(12) . ?
C1 C6 1.448(12) . ?
C2 H2 0.9500 . ?
C2 C3 1.328(11) . ?
C3 H3 0.9500 . ?
C3 C4 1.323(15) . ?
C4 H4 0.9500 . ?
C4 C5 1.493(15) . ?
C5 H5 0.9500 . ?
C5 C6 1.422(13) . ?
C6 H6 0.9500 . ?
C7 C8 1.437(12) . ?
C7 C12 1.369(12) . ?
C8 H8 0.9500 . ?
C8 C9 1.387(15) . ?
C9 H9 0.9500 . ?
C9 C10 1.395(15) . ?
C10 H10 0.9500 . ?
C10 C11 1.418(14) . ?
C11 H11 0.9500 . ?
C11 C12 1.414(13) . ?
C12 H12 0.9500 . ?
C13 C14 1.487(11) . ?
C13 C22 1.414(12) . ?
C14 H14 0.9500 . ?
C14 C15 1.445(12) . ?
C15 H15 0.9500 . ?
C15 C16 1.409(13) . ?
C16 C17 1.395(12) . ?
C16 C21 1.395(11) . ?
C17 H17 0.9500 . ?
C17 C18 1.365(13) . ?
C18 H18 0.9500 . ?
C18 C19 1.358(12) . ?
C19 H19 0.9500 . ?
C19 C20 1.432(11) . ?
C20 H20 0.9500 . ?
C20 C21 1.362(12) . ?
C21 C22 1.439(12) . ?
C22 C23 1.506(11) . ?
C23 C24 1.407(11) . ?
C23 C32 1.451(10) . ?
C24 C25 1.472(10) . ?
C24 C29 1.403(10) . ?
C25 H25 0.9500 . ?
C25 C26 1.377(11) . ?
C26 H26 0.9500 . ?
C26 C27 1.387(11) . ?
C27 H27 0.9500 . ?
C27 C28 1.404(11) . ?
C28 H28 0.9500 . ?
C28 C29 1.411(11) . ?
C29 C30 1.487(11) . ?
C30 H30 0.9500 . ?
C30 C31 1.350(11) . ?
C31 H31 0.9500 . ?
C31 C32 1.408(10) . ?
C33 C34 1.397(12) . ?
C33 C38 1.378(12) . ?
C34 H34 0.9500 . ?
C34 C35 1.354(12) . ?
C35 H35 0.9500 . ?
C35 C36 1.365(16) . ?
C36 H36 0.9500 . ?
C36 C37 1.350(15) . ?
C37 H37 0.9500 . ?
C37 C38 1.509(12) . ?
C38 H38 0.9500 . ?
C39 H39A 0.9900 . ?
C39 H39B 0.9900 . ?
C39 C40 1.403(11) . ?
C40 H40 0.9500 . ?
C42 C43 1.3900 . ?
C42 C47 1.3900 . ?
C42 C41 1.57(3) . ?
C42 C41' 1.79(3) . ?
C43 H43 0.9500 . ?
C43 C44 1.3900 . ?
C44 H44 0.9500 . ?
C44 C45 1.3900 . ?
C45 H45 0.9500 . ?
C45 C46 1.3900 . ?
C46 H46 0.9500 . ?
C46 C47 1.3900 . ?
C47 H47 0.9500 . ?
C49 C50 1.3900 . ?
C49 C54 1.3900 . ?
C49 C48 1.39(3) . ?
C49 C48' 1.49(3) . ?
C50 H50 0.9500 . ?
C50 C51 1.3900 . ?
C51 H51 0.9500 . ?
C51 C52 1.3900 . ?
C52 H52 0.9500 . ?
C52 C53 1.3900 . ?
C53 H53 0.9500 . ?
C53 C54 1.3900 . ?
C54 H54 0.9500 . ?
C55 C56 1.432(12) . ?
C56 H56A 0.9800 . ?
C56 H56B 0.9800 . ?
C56 H56C 0.9800 . ?
C57 C58 1.515(12) . ?
C58 H58A 0.9800 . ?
C58 H58B 0.9800 . ?
C58 H58C 0.9800 . ?
C41 H41 1.0000 . ?
C41 C48 1.534(19) . ?
C48 H48 1.0000 . ?
C41' H41' 1.0000 . ?
C41' C48' 1.529(19) . ?
C48' H48' 1.0000 . ?
F1 B1 1.300(15) . ?
F2 B1 1.464(17) . ?
F3 B1 1.276(15) . ?
F4 B1 1.275(15) . ?
F5 B2 1.408(14) . ?
F6 B2 1.454(13) . ?
F7 B2 1.325(15) . ?
F8 B2 1.422(15) . ?

loop_
_smtbx_masks_void_nr
_smtbx_masks_void_average_x
_smtbx_masks_void_average_y
_smtbx_masks_void_average_z
_smtbx_masks_void_volume
_smtbx_masks_void_count_electrons
_smtbx_masks_void_content
1 0.000 -0.276 0.750 640.6 142.2 ?
2 0.000 0.080 0.250 640.6 142.2 ?
3 0.500 0.223 0.750 640.6 142.2 ?
4 0.500 0.694 0.250 640.6 142.2 ?
